data_4501282
loop_
_publ_author_name
'Sarma, Debajit'
'Natarajan, Srinivasan'

_publ_section_title
;
 Usefulness of in Situ Single Crystal to Single Crystal Transformation
 (SCSC) Studies in Understanding the Temperature-Dependent Dimensionality
 Cross-over and Structural Reorganization in Copper-Containing
 Metal--Organic Frameworks (MOFs)
;
_journal_issue 12
_journal_name_full 'Crystal Growth &amp; Design'
_journal_page_first 5415
_journal_paper_doi 10.1021/cg201003d
_journal_volume 11
_journal_year 2011
_chemical_formula_moiety 'C32 H12 Cu5 N4 O26'
_chemical_formula_sum 'C32 H12 Cu5 N4 O26'
_chemical_formula_weight 1186.16
_chemical_name_common Cu-Nitroisophthalate
_chemical_name_systematic
;
 ?
;
_space_group_IT_number 2
_symmetry_cell_setting triclinic
_symmetry_space_group_name_Hall '-P 1'
_symmetry_space_group_name_H-M 'P -1'
_atom_sites_solution_hydrogens geom
_atom_sites_solution_primary direct
_atom_sites_solution_secondary difmap
_audit_creation_method SHELXL-97
_cell_angle_alpha 87.016(9)
_cell_angle_beta 64.142(10)
_cell_angle_gamma 68.121(10)
_cell_formula_units_Z 1
_cell_length_a 9.8550(10)
_cell_length_b 10.2262(12)
_cell_length_c 11.2271(12)
_cell_measurement_reflns_used 3674
_cell_measurement_temperature 293(2)
_cell_measurement_theta_max 25.99
_cell_measurement_theta_min 2.99
_cell_volume 936.5(2)
_computing_cell_refinement 'SAINT (Bruker, 2000)'
_computing_data_collection 'SMART (Bruker, 2000)'
_computing_data_reduction SAINT'
_computing_molecular_graphics 'Ortep-3 for Windows (Farrugia, 1999) and CAMERON (Watkin et al., 1993)'
_computing_publication_material 'SHELXL-97 (Sheldrick, 1997)'
_computing_structure_refinement 'SHELXL-97 (Sheldrick, 1997)'
_computing_structure_solution 'SIR92 (Altomare et al., 1993)'
_diffrn_ambient_temperature 293(2)
_diffrn_measured_fraction_theta_full 0.999
_diffrn_measured_fraction_theta_max 0.999
_diffrn_radiation_monochromator graphite
_diffrn_radiation_source 'fine-focus sealed tube'
_diffrn_radiation_type MoK\a
_diffrn_radiation_wavelength 0.71073
_diffrn_reflns_av_R_equivalents 0.0376
_diffrn_reflns_av_sigmaI/netI 0.0590
_diffrn_reflns_limit_h_max 12
_diffrn_reflns_limit_h_min -12
_diffrn_reflns_limit_k_max 12
_diffrn_reflns_limit_k_min -12
_diffrn_reflns_limit_l_max 13
_diffrn_reflns_limit_l_min -13
_diffrn_reflns_number 7031
_diffrn_reflns_theta_full 25.99
_diffrn_reflns_theta_max 25.99
_diffrn_reflns_theta_min 2.41
_exptl_absorpt_coefficient_mu 2.904
_exptl_absorpt_correction_T_max 0.8450
_exptl_absorpt_correction_T_min 0.4762
_exptl_absorpt_correction_type multi-scan
_exptl_absorpt_process_details '(SADABS; Sheldrick, 1996)'
_exptl_crystal_colour green
_exptl_crystal_density_diffrn 2.103
_exptl_crystal_density_method 'not measured'
_exptl_crystal_description block
_exptl_crystal_F_000 585
_exptl_crystal_size_max 0.30
_exptl_crystal_size_mid 0.08
_exptl_crystal_size_min 0.06
_refine_diff_density_max 0.651
_refine_diff_density_min -0.805
_refine_diff_density_rms 0.111
_refine_ls_extinction_method none
_refine_ls_goodness_of_fit_ref 1.005
_refine_ls_hydrogen_treatment constr
_refine_ls_matrix_type full
_refine_ls_number_parameters 304
_refine_ls_number_reflns 3674
_refine_ls_number_restraints 0
_refine_ls_restrained_S_all 1.005
_refine_ls_R_factor_all 0.0717
_refine_ls_R_factor_gt 0.0440
_refine_ls_shift/su_max 0.000
_refine_ls_shift/su_mean 0.000
_refine_ls_structure_factor_coef Fsqd
_refine_ls_weighting_details 'calc w=1/[\s^2^(Fo^2^)+(0.0585P)^2^+0.0000P] where P=(Fo^2^+2Fc^2^)/3'
_refine_ls_weighting_scheme calc
_refine_ls_wR_factor_gt 0.1061
_refine_ls_wR_factor_ref 0.1172
_reflns_number_gt 2661
_reflns_number_total 3674
_reflns_threshold_expression >2sigma(I)
_cod_data_source_file cg201003d_si_001.cif
_cod_data_source_block CompoundIIa
_cod_depositor_comments
;
The following automatic conversions were performed:

'_symmetry_cell_setting' value 'Triclinic' changed to 'triclinic'
according to /home/saulius/struct/CIF-dictionaries/cif_core.dic
dictionary named 'cif_core.dic' version 2.4.1 from 2010-06-29.

Automatic conversion script
Id: cif_fix_values 1715 2011-07-08 13:25:40Z adriana 
;
_cod_original_cell_volume 936.53(18)
_cod_database_code 4501282

loop_
_symmetry_equiv_pos_as_xyz
'x, y, z'
'-x, -y, -z'

loop_
_atom_site_label
_atom_site_type_symbol
_atom_site_fract_x
_atom_site_fract_y
_atom_site_fract_z
_atom_site_U_iso_or_equiv
_atom_site_adp_type
_atom_site_occupancy
_atom_site_symmetry_multiplicity
_atom_site_calc_flag
_atom_site_refinement_flags
Cu1 Cu 0.0000 0.0000 0.5000 0.0349(2) Uani 1 2 d S
Cu2 Cu 0.35183(6) 0.13500(6) 0.04814(6) 0.03220(18) Uani 1 1 d .
Cu3 Cu -0.05580(7) 0.17643(6) 0.27446(6) 0.03810(19) Uani 1 1 d .
O1 O -0.0976(4) 0.1803(3) 0.4542(3) 0.0372(8) Uani 1 1 d .
O2 O 0.9039(4) -0.0930(4) 0.4270(4) 0.0449(9) Uani 1 1 d .
O3 O -0.2168(4) 0.7576(3) 0.0334(3) 0.0355(8) Uani 1 1 d .
O4 O 0.4778(3) -0.0062(3) 0.1219(3) 0.0299(7) Uani 1 1 d .
O5 O 0.2228(4) 0.2710(3) 0.2119(3) 0.0399(8) Uani 1 1 d .
O6 O 0.8450(4) 0.0449(4) 0.2813(3) 0.0454(9) Uani 1 1 d .
O7 O -0.0411(4) 0.3619(3) 0.2623(4) 0.0420(9) Uani 1 1 d .
O8 O -0.0525(4) 0.8685(4) -0.0788(4) 0.0460(9) Uani 1 1 d .
O9 O 0.2631(4) -0.0445(4) 0.2735(3) 0.0405(8) Uani 1 1 d .
O10 O 0.4247(5) 0.7755(4) -0.0020(4) 0.0588(11) Uani 1 1 d .
O11 O 0.4748(5) 0.6302(5) 0.1322(5) 0.0698(13) Uani 1 1 d .
O12 O 0.3980(5) -0.3705(5) 0.6023(5) 0.0696(13) Uani 1 1 d .
O13 O 0.6289(7) -0.4164(7) 0.6020(7) 0.122(2) Uani 1 1 d .
N1 N 0.5229(6) -0.3508(5) 0.5674(5) 0.0583(13) Uani 1 1 d .
N2 N 0.3932(5) 0.6911(5) 0.0761(5) 0.0458(11) Uani 1 1 d .
C1 C 0.7069(5) -0.1070(5) 0.3686(4) 0.0285(10) Uani 1 1 d .
C2 C 0.6179(5) -0.0599(5) 0.2974(4) 0.0311(10) Uani 1 1 d .
H2 H 0.6389 0.0053 0.2382 0.037 Uiso 1 1 calc R
C3 C 0.4977(5) -0.1078(5) 0.3123(4) 0.0283(10) Uani 1 1 d .
C4 C 0.4670(5) -0.2059(5) 0.3997(5) 0.0328(10) Uani 1 1 d .
H4 H 0.3868 -0.2393 0.4113 0.039 Uiso 1 1 calc R
C5 C 0.5589(6) -0.2526(5) 0.4691(5) 0.0346(11) Uani 1 1 d .
C6 C 0.6776(5) -0.2065(5) 0.4555(5) 0.0331(10) Uani 1 1 d .
H6 H 0.7378 -0.2408 0.5032 0.040 Uiso 1 1 calc R
C7 C 0.4014(5) -0.0517(4) 0.2359(4) 0.0284(10) Uani 1 1 d .
C8 C 0.8288(5) -0.0472(5) 0.3591(5) 0.0338(11) Uani 1 1 d .
C9 C 0.0176(5) 0.7061(5) 0.0649(4) 0.0297(10) Uani 1 1 d .
C10 C -0.0067(5) 0.5936(4) 0.1330(5) 0.0306(10) Uani 1 1 d .
H10 H -0.0978 0.5745 0.1486 0.037 Uiso 1 1 calc R
C11 C 0.1043(5) 0.5090(5) 0.1783(5) 0.0320(10) Uani 1 1 d .
C12 C 0.2359(5) 0.5430(5) 0.1612(5) 0.0377(11) Uani 1 1 d .
H12 H 0.3104 0.4891 0.1922 0.045 Uiso 1 1 calc R
C13 C 0.2518(5) 0.6585(5) 0.0972(5) 0.0366(11) Uani 1 1 d .
C14 C 0.1482(5) 0.7402(5) 0.0471(5) 0.0364(11) Uani 1 1 d .
H14 H 0.1649 0.8161 0.0025 0.044 Uiso 1 1 calc R
C15 C -0.0912(5) 0.7835(5) 0.0023(5) 0.0306(10) Uani 1 1 d .
C16 C 0.0942(6) 0.3712(5) 0.2234(5) 0.0327(10) Uani 1 1 d .

loop_
_atom_site_aniso_label
_atom_site_aniso_U_11
_atom_site_aniso_U_22
_atom_site_aniso_U_33
_atom_site_aniso_U_23
_atom_site_aniso_U_13
_atom_site_aniso_U_12
Cu1 0.0416(5) 0.0437(5) 0.0436(5) 0.0256(4) -0.0339(4) -0.0261(4)
Cu2 0.0312(3) 0.0363(3) 0.0357(3) 0.0192(3) -0.0237(3) -0.0113(2)
Cu3 0.0487(4) 0.0468(4) 0.0425(4) 0.0296(3) -0.0318(3) -0.0323(3)
O1 0.0412(18) 0.0423(19) 0.0380(19) 0.0223(15) -0.0249(15) -0.0201(15)
O2 0.056(2) 0.050(2) 0.064(2) 0.0310(18) -0.049(2) -0.0338(17)
O3 0.0321(16) 0.0389(19) 0.0427(19) 0.0183(15) -0.0264(15) -0.0112(14)
O4 0.0337(16) 0.0332(17) 0.0339(17) 0.0205(14) -0.0252(14) -0.0143(13)
O5 0.0491(19) 0.0315(18) 0.048(2) 0.0163(15) -0.0347(17) -0.0102(15)
O6 0.064(2) 0.063(2) 0.047(2) 0.0359(18) -0.0400(18) -0.0484(19)
O7 0.0413(18) 0.0410(19) 0.056(2) 0.0260(17) -0.0273(17) -0.0250(15)
O8 0.068(2) 0.047(2) 0.046(2) 0.0326(17) -0.0389(19) -0.0339(18)
O9 0.0339(17) 0.056(2) 0.047(2) 0.0255(17) -0.0275(16) -0.0241(15)
O10 0.064(2) 0.071(3) 0.073(3) 0.030(2) -0.039(2) -0.050(2)
O11 0.061(2) 0.071(3) 0.113(4) 0.033(3) -0.063(3) -0.037(2)
O12 0.066(3) 0.088(3) 0.090(3) 0.061(3) -0.048(2) -0.056(2)
O13 0.151(5) 0.165(5) 0.183(6) 0.149(5) -0.148(5) -0.125(4)
N1 0.074(3) 0.080(3) 0.069(3) 0.056(3) -0.059(3) -0.053(3)
N2 0.044(2) 0.044(3) 0.065(3) 0.009(2) -0.030(2) -0.026(2)
C1 0.029(2) 0.035(2) 0.029(2) 0.012(2) -0.0179(19) -0.0155(19)
C2 0.034(2) 0.039(3) 0.028(2) 0.019(2) -0.018(2) -0.018(2)
C3 0.032(2) 0.031(2) 0.032(2) 0.0131(19) -0.022(2) -0.0151(19)
C4 0.036(2) 0.040(3) 0.036(3) 0.018(2) -0.024(2) -0.021(2)
C5 0.045(3) 0.037(3) 0.038(3) 0.024(2) -0.028(2) -0.024(2)
C6 0.038(2) 0.036(3) 0.041(3) 0.020(2) -0.029(2) -0.018(2)
C7 0.025(2) 0.027(2) 0.035(3) 0.015(2) -0.016(2) -0.0118(18)
C8 0.034(2) 0.037(3) 0.037(3) 0.013(2) -0.020(2) -0.017(2)
C9 0.031(2) 0.033(2) 0.030(2) 0.016(2) -0.018(2) -0.0143(19)
C10 0.030(2) 0.031(2) 0.039(3) 0.015(2) -0.022(2) -0.0142(19)
C11 0.032(2) 0.033(3) 0.039(3) 0.016(2) -0.020(2) -0.016(2)
C12 0.033(2) 0.036(3) 0.053(3) 0.017(2) -0.031(2) -0.010(2)
C13 0.038(3) 0.036(3) 0.050(3) 0.014(2) -0.027(2) -0.021(2)
C14 0.040(3) 0.038(3) 0.041(3) 0.021(2) -0.025(2) -0.019(2)
C15 0.036(2) 0.029(2) 0.031(2) 0.012(2) -0.021(2) -0.011(2)
C16 0.041(3) 0.033(3) 0.034(3) 0.017(2) -0.026(2) -0.017(2)

loop_
_atom_type_symbol
_atom_type_description
_atom_type_scat_dispersion_real
_atom_type_scat_dispersion_imag
_atom_type_scat_source
C C 0.0033 0.0016 'International Tables Vol C Tables 4.2.6.8 and 6.1.1.4'
H H 0.0000 0.0000 'International Tables Vol C Tables 4.2.6.8 and 6.1.1.4'
N N 0.0061 0.0033 'International Tables Vol C Tables 4.2.6.8 and 6.1.1.4'
O O 0.0106 0.0060 'International Tables Vol C Tables 4.2.6.8 and 6.1.1.4'
Cu Cu 0.3201 1.2651 'International Tables Vol C Tables 4.2.6.8 and 6.1.1.4'

loop_
_geom_angle_atom_site_label_1
_geom_angle_atom_site_label_2
_geom_angle_atom_site_label_3
_geom_angle
_geom_angle_site_symmetry_1
_geom_angle_site_symmetry_3
O1 Cu1 O1 180.0 . 2_556
O1 Cu1 O2 93.50(14) . 1_455
O1 Cu1 O2 86.50(14) 2_556 1_455
O1 Cu1 O2 86.50(14) . 2_656
O1 Cu1 O2 93.50(14) 2_556 2_656
O2 Cu1 O2 180.0(3) 1_455 2_656
O3 Cu2 O4 167.82(13) 2_565 .
O3 Cu2 O5 92.95(13) 2_565 .
O4 Cu2 O5 94.21(13) . .
O3 Cu2 O4 93.02(13) 2_565 2_655
O4 Cu2 O4 81.81(13) . 2_655
O5 Cu2 O4 168.01(13) . 2_655
O3 Cu2 Cu2 132.13(10) 2_565 2_655
O4 Cu2 Cu2 41.77(9) . 2_655
O5 Cu2 Cu2 134.91(10) . 2_655
O4 Cu2 Cu2 40.05(8) 2_655 2_655
O1 Cu3 O6 95.10(14) . 1_455
O1 Cu3 O7 93.09(15) . .
O6 Cu3 O7 155.04(15) 1_455 .
O1 Cu3 O8 162.80(14) . 2_565
O6 Cu3 O8 87.54(15) 1_455 2_565
O7 Cu3 O8 91.55(14) . 2_565
Cu3 O1 Cu1 113.63(16) . .
C8 O2 Cu1 129.9(3) . 1_655
C15 O3 Cu2 114.1(3) . 2_565
C7 O4 Cu2 120.0(2) . .
C7 O4 Cu2 123.9(3) . 2_655
Cu2 O4 Cu2 98.19(13) . 2_655
C16 O5 Cu2 117.9(3) . .
C8 O6 Cu3 127.6(3) . 1_655
C16 O7 Cu3 120.3(3) . .
C15 O8 Cu3 124.9(3) . 2_565
O12 N1 O13 123.5(5) . .
O12 N1 C5 119.4(4) . .
O13 N1 C5 116.9(4) . .
O11 N2 O10 123.7(4) . .
O11 N2 C13 118.9(4) . .
O10 N2 C13 117.3(5) . .
C2 C1 C6 119.4(4) . .
C2 C1 C8 120.9(4) . .
C6 C1 C8 119.6(4) . .
C1 C2 C3 121.2(4) . .
C2 C3 C4 119.6(4) . .
C2 C3 C7 119.6(4) . .
C4 C3 C7 120.8(4) . .
C5 C4 C3 118.1(4) . .
C6 C5 C4 123.0(4) . .
C6 C5 N1 117.8(4) . .
C4 C5 N1 119.1(4) . .
C5 C6 C1 118.7(4) . .
O9 C7 O4 121.4(4) . .
O9 C7 C3 123.7(4) . .
O4 C7 C3 114.9(3) . .
O2 C8 O6 126.4(4) . .
O2 C8 C1 117.8(4) . .
O6 C8 C1 115.8(4) . .
C14 C9 C10 120.3(4) . .
C14 C9 C15 120.3(4) . .
C10 C9 C15 119.3(4) . .
C9 C10 C11 120.5(4) . .
C10 C11 C12 119.5(4) . .
C10 C11 C16 118.2(4) . .
C12 C11 C16 121.5(4) . .
C13 C12 C11 117.9(4) . .
C14 C13 C12 123.8(4) . .
C14 C13 N2 118.6(4) . .
C12 C13 N2 117.6(4) . .
C13 C14 C9 118.0(4) . .
O3 C15 O8 123.7(4) . .
O3 C15 C9 117.0(4) . .
O8 C15 C9 119.3(4) . .
O7 C16 O5 124.6(4) . .
O7 C16 C11 116.8(4) . .
O5 C16 C11 118.4(4) . .

loop_
_geom_bond_atom_site_label_1
_geom_bond_atom_site_label_2
_geom_bond_distance
_geom_bond_site_symmetry_2
Cu1 O1 1.898(3) .
Cu1 O1 1.898(3) 2_556
Cu1 O2 1.975(3) 1_455
Cu1 O2 1.975(3) 2_656
Cu2 O3 1.919(3) 2_565
Cu2 O4 1.936(3) .
Cu2 O5 1.960(3) .
Cu2 O4 2.004(3) 2_655
Cu2 Cu2 2.9780(12) 2_655
Cu3 O1 1.875(3) .
Cu3 O6 1.917(3) 1_455
Cu3 O7 1.949(3) .
Cu3 O8 1.967(4) 2_565
O2 C8 1.243(6) .
O2 Cu1 1.975(3) 1_655
O3 C15 1.258(5) .
O3 Cu2 1.919(3) 2_565
O4 C7 1.335(5) .
O4 Cu2 2.004(3) 2_655
O5 C16 1.255(5) .
O6 C8 1.257(6) .
O6 Cu3 1.917(3) 1_655
O7 C16 1.249(5) .
O8 C15 1.262(5) .
O8 Cu3 1.967(4) 2_565
O9 C7 1.212(5) .
O10 N2 1.223(6) .
O11 N2 1.208(6) .
O12 N1 1.210(5) .
O13 N1 1.223(6) .
N1 C5 1.470(6) .
N2 C13 1.468(6) .
C1 C2 1.377(6) .
C1 C6 1.393(6) .
C1 C8 1.503(6) .
C2 C3 1.387(6) .
C3 C4 1.388(6) .
C3 C7 1.490(6) .
C4 C5 1.382(6) .
C5 C6 1.364(6) .
C9 C14 1.385(6) .
C9 C10 1.386(6) .
C9 C15 1.495(6) .
C10 C11 1.392(6) .
C11 C12 1.397(6) .
C11 C16 1.496(6) .
C12 C13 1.374(6) .
C13 C14 1.369(7) .
